data_7234020
loop_
_publ_author_name
'Wang, Jia-Yin'
'Shi, Yang'
'Tao, Dong-Liang'
'Bo, Qi-Bing'

_publ_section_title
;
 Series of 3D lanthanide MOFs derived from saddle-like alicyclic
 tetracarboxylate ligands: synthesis, characterization and
 structure--photoluminescence correlations
;
_journal_issue 43
_journal_name_full CrystEngComm
_journal_page_first 6591
_journal_paper_doi 10.1039/C9CE01337G
_journal_volume 21
_journal_year 2019
_chemical_formula_moiety 'C12 H8 O13 Tm2'
_chemical_formula_sum 'C12 H8 O13 Tm2'
_chemical_formula_weight 698.04
_space_group_crystal_system monoclinic
_space_group_IT_number 15
_space_group_name_Hall '-C 2yc'
_space_group_name_H-M_alt 'C 1 2/c 1'
_symmetry_space_group_name_Hall '-C 2yc'
_symmetry_space_group_name_H-M 'C 1 2/c 1'
_atom_sites_solution_hydrogens mixed
_atom_sites_solution_primary direct
_audit_creation_date 2018-09-26
_audit_creation_method
;
Olex2 1.2-alpha
(compiled 2016.11.07 svn.r3352 for OlexSys, GUI svn.r5261)
;
_audit_update_record
;
2019-08-19 deposited with the CCDC.    2019-09-20 downloaded from the CCDC.
;
_cell_angle_alpha 90
_cell_angle_beta 98.031(3)
_cell_angle_gamma 90
_cell_formula_units_Z 8
_cell_length_a 16.3090(5)
_cell_length_b 10.8889(3)
_cell_length_c 17.4148(6)
_cell_measurement_reflns_used 6321
_cell_measurement_temperature 293(2)
_cell_measurement_theta_max 29.0820
_cell_measurement_theta_min 3.9110
_cell_volume 3062.31(17)
_computing_cell_refinement
;
CrysAlisPro, Agilent Technologies,
Version 1.171.37.35 (release 13-08-2014 CrysAlis171 .NET)
(compiled Aug 13 2014,18:06:01)
;
_computing_data_collection
;
CrysAlisPro, Agilent Technologies,
Version 1.171.37.35 (release 13-08-2014 CrysAlis171 .NET)
(compiled Aug 13 2014,18:06:01)
;
_computing_data_reduction
;
CrysAlisPro, Agilent Technologies,
Version 1.171.37.35 (release 13-08-2014 CrysAlis171 .NET)
(compiled Aug 13 2014,18:06:01)
;
_computing_molecular_graphics 'Olex2 (Dolomanov et al., 2009)'
_computing_publication_material 'Olex2 (Dolomanov et al., 2009)'
_computing_structure_refinement 'ShelXL (Sheldrick, 2015)'
_computing_structure_solution 'SIR2004 (Burla et al., 2007)'
_diffrn_ambient_temperature 293.15
_diffrn_detector 'CCD plate'
_diffrn_detector_area_resol_mean 16.0355
_diffrn_detector_type Eos
_diffrn_measured_fraction_theta_full 0.997
_diffrn_measured_fraction_theta_max 0.998
_diffrn_measurement_details
;
#__ type_ start__ end____ width___ exp.time_
  1 omega  -53.00   85.00   1.0000    2.4050
omega____ theta____ kappa____ phi______ frames
    -       15.8569    0.0000   90.0000 138

#__ type_ start__ end____ width___ exp.time_
  2 omega  -51.00   33.00   1.0000    2.4050
omega____ theta____ kappa____ phi______ frames
    -       15.8569  -57.0000 -120.0000 84

#__ type_ start__ end____ width___ exp.time_
  3 omega   35.00   88.00   1.0000    2.4050
omega____ theta____ kappa____ phi______ frames
    -       15.8569  178.0000  120.0000 53

#__ type_ start__ end____ width___ exp.time_
  4 omega   32.00   88.00   1.0000    2.4050
omega____ theta____ kappa____ phi______ frames
    -       15.8569 -178.0000  150.0000 56

#__ type_ start__ end____ width___ exp.time_
  5 omega  -87.00   12.00   1.0000    2.4050
omega____ theta____ kappa____ phi______ frames
    -      -17.0288  -19.0000   90.0000 99

#__ type_ start__ end____ width___ exp.time_
  6 omega   -1.00   83.00   1.0000    2.4050
omega____ theta____ kappa____ phi______ frames
    -       15.8569   57.0000  -90.0000 84

#__ type_ start__ end____ width___ exp.time_
  7 omega  -25.00   18.00   1.0000    2.4050
omega____ theta____ kappa____ phi______ frames
    -       15.8569  -99.0000    0.0000 43

#__ type_ start__ end____ width___ exp.time_
  8 omega  -25.00   22.00   1.0000    2.4050
omega____ theta____ kappa____ phi______ frames
    -      -17.0288  -99.0000   60.0000 47
;
_diffrn_measurement_device 'four-circle diffractometer'
_diffrn_measurement_device_type 'Xcalibur, Eos, Gemini'
_diffrn_measurement_method '\w scans'
_diffrn_orient_matrix_UB_11 -0.0216450000
_diffrn_orient_matrix_UB_12 0.0486661000
_diffrn_orient_matrix_UB_13 -0.0209793000
_diffrn_orient_matrix_UB_21 -0.0296598000
_diffrn_orient_matrix_UB_22 -0.0003894000
_diffrn_orient_matrix_UB_23 0.0261569000
_diffrn_orient_matrix_UB_31 0.0240964000
_diffrn_orient_matrix_UB_32 0.0433140000
_diffrn_orient_matrix_UB_33 0.0238171000
_diffrn_radiation_monochromator graphite
_diffrn_radiation_probe x-ray
_diffrn_radiation_type MoK\a
_diffrn_radiation_wavelength 0.71073
_diffrn_reflns_av_R_equivalents 0.0511
_diffrn_reflns_av_unetI/netI 0.0333
_diffrn_reflns_Laue_measured_fraction_full 0.997
_diffrn_reflns_Laue_measured_fraction_max 0.998
_diffrn_reflns_limit_h_max 20
_diffrn_reflns_limit_h_min -20
_diffrn_reflns_limit_k_max 13
_diffrn_reflns_limit_k_min -13
_diffrn_reflns_limit_l_max 21
_diffrn_reflns_limit_l_min -21
_diffrn_reflns_number 18259
_diffrn_reflns_point_group_measured_fraction_full 0.997
_diffrn_reflns_point_group_measured_fraction_max 0.998
_diffrn_reflns_theta_full 25.242
_diffrn_reflns_theta_max 26.372
_diffrn_reflns_theta_min 3.207
_diffrn_source 'Enhance (Mo) X-ray Source'
_exptl_absorpt_coefficient_mu 11.590
_exptl_absorpt_correction_T_max 1.00000
_exptl_absorpt_correction_T_min 0.10449
_exptl_absorpt_correction_type multi-scan
_exptl_absorpt_process_details
;
CrysAlisPro, Agilent Technologies,
Version 1.171.37.35 (release 13-08-2014 CrysAlis171 .NET)
(compiled Aug 13 2014,18:06:01)
Empirical absorption correction using spherical harmonics,
 implemented in SCALE3 ABSPACK scaling algorithm.
;
_exptl_crystal_density_diffrn 3.028
_exptl_crystal_description block
_exptl_crystal_F_000 2576
_exptl_crystal_size_max 0.38
_exptl_crystal_size_mid 0.12
_exptl_crystal_size_min 0.12
_refine_diff_density_max 1.402
_refine_diff_density_min -1.092
_refine_diff_density_rms 0.171
_refine_ls_extinction_method none
_refine_ls_goodness_of_fit_ref 1.107
_refine_ls_hydrogen_treatment constr
_refine_ls_matrix_type full
_refine_ls_number_parameters 245
_refine_ls_number_reflns 3131
_refine_ls_number_restraints 0
_refine_ls_restrained_S_all 1.107
_refine_ls_R_factor_all 0.0261
_refine_ls_R_factor_gt 0.0219
_refine_ls_shift/su_max 0.002
_refine_ls_shift/su_mean 0.000
_refine_ls_structure_factor_coef Fsqd
_refine_ls_weighting_details
;
 w=1/[\s^2^(Fo^2^)+(0.0128P)^2^+7.3592P]
 where P=(Fo^2^+2Fc^2^)/3
;
_refine_ls_weighting_scheme calc
_refine_ls_wR_factor_gt 0.0449
_refine_ls_wR_factor_ref 0.0467
_reflns_Friedel_coverage 0.000
_reflns_number_gt 2851
_reflns_number_total 3131
_reflns_threshold_expression 'I > 2\s(I)'
_cod_data_source_file c9ce01337g2.cif
_cod_data_source_block Tm-Tm
_cod_depositor_comments 'Adding full bibliography for 7234018--7234025.cif.'
_cod_original_cell_volume 3062.32(16)
_cod_database_code 7234020
_shelxl_version_number 2013-2
_chemical_oxdiff_formula 'C H O Tm'
_shelx_space_group_comment
;
The symmetry employed for this shelxl refinement is uniquely defined
by the following loop, which should always be used as a source of
symmetry information in preference to the above space-group names.
They are only intended as comments.
;
_shelx_estimated_absorpt_t_max 0.337
_shelx_estimated_absorpt_t_min 0.096
_reflns_odcompleteness_completeness 99.70
_reflns_odcompleteness_iscentric 1
_reflns_odcompleteness_theta 26.32
_olex2_refinement_description
;
1. Fixed Uiso
 At 1.2 times of:
  All C(H) groups
 At 1.5 times of:
  All O(H,H) groups
2.a Rotating group:
 O13(H13A,H13B)
2.b Ternary CH refined with riding coordinates:
 C5(H5), C3(H3), C7(H7), C2(H2), C10(H10), C11(H11)
;
_olex2_submission_special_instructions 'No special instructions were received'

loop_
_space_group_symop_operation_xyz
'x, y, z'
'-x, y, -z+1/2'
'x+1/2, y+1/2, z'
'-x+1/2, y+1/2, -z+1/2'
'-x, -y, -z'
'x, -y, z-1/2'
'-x+1/2, -y+1/2, -z'
'x+1/2, -y+1/2, z-1/2'

loop_
_atom_site_label
_atom_site_type_symbol
_atom_site_fract_x
_atom_site_fract_y
_atom_site_fract_z
_atom_site_U_iso_or_equiv
_atom_site_adp_type
_atom_site_occupancy
_atom_site_site_symmetry_order
_atom_site_calc_flag
_atom_site_refinement_flags_posn
Tm2 Tm 0.50056(2) 0.19672(2) -0.06945(2) 0.00937(6) Uani 1 1 d .
Tm1 Tm 0.28645(2) 0.49409(2) 0.27596(2) 0.01233(7) Uani 1 1 d .
O5 O 0.4494(2) 0.3705(3) 0.61505(19) 0.0181(7) Uani 1 1 d .
O6 O 0.3680(2) 0.4092(3) 0.70325(17) 0.0184(7) Uani 1 1 d .
O10 O 0.2870(2) 0.1637(3) 0.2129(2) 0.0282(9) Uani 1 1 d .
O8 O 0.1910(2) 0.5488(3) 0.67465(18) 0.0202(8) Uani 1 1 d .
O11 O 0.4781(2) -0.0063(3) 0.1148(2) 0.0213(8) Uani 1 1 d .
O1 O 0.2133(2) 0.3897(3) 0.35191(18) 0.0227(8) Uani 1 1 d .
O7 O 0.1247(2) 0.6025(3) 0.55969(18) 0.0204(8) Uani 1 1 d .
O2 O 0.1419(2) 0.3252(3) 0.44383(19) 0.0190(8) Uani 1 1 d .
O4 O 0.4259(2) 0.6503(3) 0.48287(18) 0.0218(8) Uani 1 1 d .
O13 O 0.4341(2) 0.2098(3) -0.19566(18) 0.0214(8) Uani 1 1 d .
H13A H 0.4332 0.2848 -0.2113 0.032 Uiso 1 1 d GR
H13B H 0.3840 0.1839 -0.1978 0.032 Uiso 1 1 d GR
O3 O 0.3715(2) 0.5583(3) 0.37435(18) 0.0260(9) Uani 1 1 d .
O9 O 0.3583(2) 0.3296(3) 0.2522(2) 0.0259(9) Uani 1 1 d .
O12 O 0.5250(2) 0.1575(3) 0.05791(17) 0.0174(7) Uani 1 1 d .
C5 C 0.3332(3) 0.4977(4) 0.5783(3) 0.0120(10) Uani 1 1 d .
H5 H 0.3410 0.5849 0.5914 0.014 Uiso 1 1 calc R
C6 C 0.3877(3) 0.4199(4) 0.6356(3) 0.0132(10) Uani 1 1 d .
C3 C 0.2391(3) 0.4666(4) 0.5628(2) 0.0125(10) Uani 1 1 d .
H3 H 0.2304 0.3798 0.5742 0.015 Uiso 1 1 calc R
C12 C 0.4996(3) 0.1045(4) 0.1141(3) 0.0126(10) Uani 1 1 d .
C9 C 0.3540(3) 0.2170(4) 0.2363(3) 0.0158(10) Uani 1 1 d .
C4 C 0.1801(3) 0.5458(4) 0.6008(3) 0.0141(10) Uani 1 1 d .
C7 C 0.3374(3) 0.4774(4) 0.4911(3) 0.0117(10) Uani 1 1 d .
H7 H 0.3564 0.3939 0.4822 0.014 Uiso 1 1 calc R
C2 C 0.2410(3) 0.4839(4) 0.4757(3) 0.0124(10) Uani 1 1 d .
H2 H 0.2236 0.5675 0.4604 0.015 Uiso 1 1 calc R
C1 C 0.1952(3) 0.3933(4) 0.4202(3) 0.0135(10) Uani 1 1 d .
C8 C 0.3829(3) 0.5697(4) 0.4475(3) 0.0151(10) Uani 1 1 d .
C10 C 0.4339(3) 0.1462(4) 0.2433(2) 0.0121(10) Uani 1 1 d .
H10 H 0.4225 0.0578 0.2421 0.014 Uiso 1 1 calc R
C11 C 0.4978(3) 0.1771(4) 0.1879(2) 0.0128(10) Uani 1 1 d .
H11 H 0.4974 0.2654 0.1769 0.015 Uiso 1 1 calc R

loop_
_atom_site_aniso_label
_atom_site_aniso_U_11
_atom_site_aniso_U_22
_atom_site_aniso_U_33
_atom_site_aniso_U_23
_atom_site_aniso_U_13
_atom_site_aniso_U_12
Tm2 0.00861(11) 0.00983(11) 0.01021(11) -0.00040(8) 0.00316(8) -0.00065(8)
Tm1 0.01049(12) 0.01424(12) 0.01240(11) -0.00171(8) 0.00204(9) -0.00020(8)
O5 0.0125(18) 0.0163(17) 0.0260(18) -0.0057(14) 0.0045(15) 0.0044(14)
O6 0.0200(19) 0.0223(18) 0.0141(17) 0.0033(14) 0.0061(15) 0.0076(15)
O10 0.012(2) 0.0242(19) 0.047(2) 0.0073(18) -0.0003(17) -0.0075(16)
O8 0.0164(19) 0.033(2) 0.0114(17) -0.0007(15) 0.0022(14) 0.0119(16)
O11 0.026(2) 0.0141(18) 0.025(2) -0.0069(14) 0.0080(17) -0.0016(15)
O1 0.024(2) 0.030(2) 0.0164(17) -0.0061(15) 0.0078(16) -0.0144(16)
O7 0.0159(19) 0.032(2) 0.0133(17) 0.0015(15) 0.0013(15) 0.0131(16)
O2 0.0131(19) 0.0192(18) 0.0255(19) -0.0022(15) 0.0052(15) -0.0061(15)
O4 0.025(2) 0.0214(18) 0.0202(18) -0.0018(15) 0.0079(16) -0.0149(16)
O13 0.023(2) 0.0208(19) 0.0188(18) 0.0046(14) -0.0017(16) -0.0048(15)
O3 0.023(2) 0.044(2) 0.0114(17) 0.0030(16) 0.0014(15) -0.0158(18)
O9 0.021(2) 0.0163(19) 0.040(2) -0.0064(16) 0.0040(17) 0.0084(15)
O12 0.020(2) 0.0209(18) 0.0104(16) 0.0023(14) 0.0009(14) 0.0007(15)
C5 0.008(2) 0.012(2) 0.017(2) -0.0007(18) 0.003(2) 0.0000(18)
C6 0.011(2) 0.009(2) 0.019(2) -0.0011(19) 0.001(2) 0.0007(19)
C3 0.009(2) 0.017(2) 0.012(2) 0.0020(19) 0.0043(19) -0.0014(19)
C12 0.010(2) 0.012(2) 0.016(2) 0.0003(19) 0.002(2) 0.0021(19)
C9 0.016(3) 0.019(3) 0.013(2) 0.0036(19) 0.005(2) 0.000(2)
C4 0.012(3) 0.015(2) 0.015(2) 0.0000(19) 0.002(2) -0.003(2)
C7 0.009(2) 0.014(2) 0.013(2) 0.0002(18) 0.0039(19) -0.0017(19)
C2 0.011(2) 0.013(2) 0.014(2) -0.0007(18) 0.003(2) -0.0033(19)
C1 0.009(2) 0.014(2) 0.017(2) 0.0023(19) 0.0037(19) -0.0009(19)
C8 0.010(2) 0.018(2) 0.018(3) 0.003(2) 0.003(2) -0.001(2)
C10 0.016(3) 0.006(2) 0.015(2) 0.0002(18) 0.005(2) -0.0013(19)
C11 0.015(3) 0.015(2) 0.009(2) -0.0001(18) 0.0041(19) -0.0009(19)

loop_
_atom_type_symbol
_atom_type_description
_atom_type_scat_dispersion_real
_atom_type_scat_dispersion_imag
_atom_type_scat_source
C C 0.0033 0.0016 'International Tables Vol C Tables 4.2.6.8 and 6.1.1.4'
H H 0.0000 0.0000 'International Tables Vol C Tables 4.2.6.8 and 6.1.1.4'
O O 0.0106 0.0060 'International Tables Vol C Tables 4.2.6.8 and 6.1.1.4'
Tm Tm -0.3139 5.2483 'International Tables Vol C Tables 4.2.6.8 and 6.1.1.4'

loop_
_geom_angle_atom_site_label_1
_geom_angle_atom_site_label_2
_geom_angle_atom_site_label_3
_geom_angle
_geom_angle_site_symmetry_1
_geom_angle_site_symmetry_3
O5 Tm2 O11 124.53(12) 2_655 5_655
O5 Tm2 O7 140.10(12) 2_655 4_545
O5 Tm2 O2 73.38(12) 2_655 8
O5 Tm2 O4 76.77(12) 2_655 6_565
O5 Tm2 O13 75.99(12) 2_655 .
O11 Tm2 O7 78.42(13) 5_655 4_545
O11 Tm2 O2 74.87(13) 5_655 8
O11 Tm2 O4 155.28(13) 5_655 6_565
O11 Tm2 O13 78.46(12) 5_655 .
O7 Tm2 O4 76.87(12) 4_545 6_565
O7 Tm2 O13 78.24(12) 4_545 .
O2 Tm2 O7 146.16(12) 8 4_545
O2 Tm2 O4 127.48(12) 8 6_565
O2 Tm2 O13 115.60(12) 8 .
O13 Tm2 O4 97.27(12) . 6_565
O12 Tm2 O5 119.15(12) . 2_655
O12 Tm2 O11 98.96(12) . 5_655
O12 Tm2 O7 83.06(12) . 4_545
O12 Tm2 O2 80.99(12) . 8
O12 Tm2 O4 77.22(12) . 6_565
O12 Tm2 O13 161.27(12) . .
O6 Tm1 O8 93.17(11) 6_565 6_565
O10 Tm1 O6 91.62(13) 4 6_565
O10 Tm1 O8 85.31(13) 4 6_565
O1 Tm1 O6 175.81(13) . 6_565
O1 Tm1 O10 91.86(14) . 4
O1 Tm1 O8 89.43(12) . 6_565
O3 Tm1 O6 85.97(12) . 6_565
O3 Tm1 O10 87.49(14) . 4
O3 Tm1 O8 172.72(14) . 6_565
O3 Tm1 O1 91.86(12) . .
O3 Tm1 O9 96.42(14) . .
O9 Tm1 O6 84.41(13) . 6_565
O9 Tm1 O10 174.21(13) . 4
O9 Tm1 O8 90.69(13) . 6_565
O9 Tm1 O1 92.29(13) . .
C6 O5 Tm2 144.9(3) . 2_655
C6 O6 Tm1 137.2(3) . 6_566
C9 O10 Tm1 144.2(3) . 4_545
C4 O8 Tm1 140.9(3) . 6_566
C12 O11 Tm2 145.1(3) . 5_655
C1 O1 Tm1 139.6(3) . .
C4 O7 Tm2 139.5(3) . 4
C1 O2 Tm2 139.5(3) . 8_456
C8 O4 Tm2 127.4(3) . 6_566
Tm2 O13 H13A 110.2 . .
Tm2 O13 H13B 109.6 . .
H13A O13 H13B 108.9 . .
C8 O3 Tm1 144.6(3) . .
C9 O9 Tm1 144.8(3) . .
C12 O12 Tm2 145.9(3) . .
C6 C5 H5 110.2 . .
C6 C5 C3 118.0(4) . .
C6 C5 C7 117.9(4) . .
C3 C5 H5 110.2 . .
C7 C5 H5 110.2 . .
C7 C5 C3 88.7(3) . .
O5 C6 O6 123.5(4) . .
O5 C6 C5 118.8(4) . .
O6 C6 C5 117.7(4) . .
C5 C3 H3 110.0 . .
C4 C3 C5 118.2(4) . .
C4 C3 H3 110.0 . .
C4 C3 C2 117.7(4) . .
C2 C3 C5 89.4(3) . .
C2 C3 H3 110.0 . .
O11 C12 C11 117.1(4) . .
O12 C12 O11 124.8(4) . .
O12 C12 C11 118.0(4) . .
O10 C9 O9 122.8(5) . .
O10 C9 C10 119.6(4) . .
O9 C9 C10 117.5(4) . .
O8 C4 C3 116.7(4) . .
O7 C4 O8 124.0(4) . .
O7 C4 C3 119.3(4) . .
C5 C7 H7 110.4 . .
C5 C7 C2 88.9(3) . .
C2 C7 H7 110.4 . .
C8 C7 C5 119.4(4) . .
C8 C7 H7 110.4 . .
C8 C7 C2 115.9(4) . .
C3 C2 C7 89.0(3) . .
C3 C2 H2 109.7 . .
C7 C2 H2 109.7 . .
C1 C2 C3 118.6(4) . .
C1 C2 C7 118.7(4) . .
C1 C2 H2 109.7 . .
O1 C1 C2 117.6(4) . .
O2 C1 O1 123.6(4) . .
O2 C1 C2 118.8(4) . .
O4 C8 O3 124.4(4) . .
O4 C8 C7 120.4(4) . .
O3 C8 C7 115.2(4) . .
C9 C10 H10 110.0 . .
C9 C10 C11 118.1(4) . 2_655
C9 C10 C11 119.2(4) . .
C11 C10 H10 110.0 . .
C11 C10 H10 110.0 2_655 .
C11 C10 C11 87.8(3) . 2_655
C12 C11 C10 120.6(4) . .
C12 C11 C10 116.4(4) . 2_655
C12 C11 H11 110.3 . .
C10 C11 C10 86.9(3) . 2_655
C10 C11 H11 110.3 2_655 .
C10 C11 H11 110.3 . .

loop_
_geom_bond_atom_site_label_1
_geom_bond_atom_site_label_2
_geom_bond_distance
_geom_bond_site_symmetry_2
Tm2 O5 2.250(3) 2_655
Tm2 O11 2.263(3) 5_655
Tm2 O7 2.313(3) 4_545
Tm2 O2 2.297(3) 8
Tm2 O4 2.324(3) 6_565
Tm2 O13 2.315(3) .
Tm2 O12 2.239(3) .
Tm1 O6 2.225(3) 6_565
Tm1 O10 2.225(3) 4
Tm1 O8 2.233(3) 6_565
Tm1 O1 2.215(3) .
Tm1 O3 2.165(3) .
Tm1 O9 2.211(3) .
O5 Tm2 2.250(3) 2_655
O5 C6 1.236(5) .
O6 Tm1 2.225(3) 6_566
O6 C6 1.269(5) .
O10 Tm1 2.225(3) 4_545
O10 C9 1.254(6) .
O8 Tm1 2.233(3) 6_566
O8 C4 1.273(5) .
O11 Tm2 2.263(3) 5_655
O11 C12 1.256(5) .
O1 C1 1.265(5) .
O7 Tm2 2.313(3) 4
O7 C4 1.237(6) .
O2 Tm2 2.297(3) 8_456
O2 C1 1.255(5) .
O4 Tm2 2.324(3) 6_566
O4 C8 1.233(6) .
O13 H13A 0.8604 .
O13 H13B 0.8607 .
O3 C8 1.267(5) .
O9 C9 1.257(6) .
O12 C12 1.255(5) .
C5 H5 0.9800 .
C5 C6 1.503(6) .
C5 C3 1.557(6) .
C5 C7 1.545(6) .
C3 H3 0.9800 .
C3 C4 1.512(6) .
C3 C2 1.534(6) .
C12 C11 1.512(6) .
C9 C10 1.504(6) .
C7 H7 0.9800 .
C7 C2 1.559(6) .
C7 C8 1.515(6) .
C2 H2 0.9800 .
C2 C1 1.504(6) .
C10 H10 0.9800 .
C10 C11 1.553(6) .
C10 C11 1.555(6) 2_655
C11 C10 1.555(6) 2_655
C11 H11 0.9800 .

loop_
_geom_torsion_atom_site_label_1
_geom_torsion_atom_site_label_2
_geom_torsion_atom_site_label_3
_geom_torsion_atom_site_label_4
_geom_torsion
_geom_torsion_site_symmetry_1
_geom_torsion_site_symmetry_4
Tm2 O5 C6 O6 84.2(7) 2_655 .
Tm2 O5 C6 C5 -96.4(6) 2_655 .
Tm2 O11 C12 O12 31.1(9) 5_655 .
Tm2 O11 C12 C11 -146.3(4) 5_655 .
Tm2 O7 C4 O8 -18.5(8) 4 .
Tm2 O7 C4 C3 161.0(3) 4 .
Tm2 O2 C1 O1 -73.2(6) 8_456 .
Tm2 O2 C1 C2 107.2(5) 8_456 .
Tm2 O4 C8 O3 -1.0(7) 6_566 .
Tm2 O4 C8 C7 -179.3(3) 6_566 .
Tm2 O12 C12 O11 50.7(8) . .
Tm2 O12 C12 C11 -132.0(5) . .
Tm1 O6 C6 O5 162.6(3) 6_566 .
Tm1 O6 C6 C5 -16.8(7) 6_566 .
Tm1 O10 C9 O9 -138.0(5) 4_545 .
Tm1 O10 C9 C10 44.3(8) 4_545 .
Tm1 O8 C4 O7 -163.1(4) 6_566 .
Tm1 O8 C4 C3 17.4(7) 6_566 .
Tm1 O1 C1 O2 171.0(3) . .
Tm1 O1 C1 C2 -9.4(7) . .
Tm1 O3 C8 O4 -151.9(4) . .
Tm1 O3 C8 C7 26.5(8) . .
Tm1 O9 C9 O10 15.0(9) . .
Tm1 O9 C9 C10 -167.3(4) . .
O10 C9 C10 C11 112.3(5) . .
O10 C9 C10 C11 -143.4(4) . 2_655
O11 C12 C11 C10 72.0(6) . 2_655
O11 C12 C11 C10 -30.9(6) . .
O9 C9 C10 C11 -65.5(6) . .
O9 C9 C10 C11 38.8(6) . 2_655
O12 C12 C11 C10 151.5(4) . .
O12 C12 C11 C10 -105.6(5) . 2_655
C5 C3 C4 O8 -60.5(6) . .
C5 C3 C4 O7 119.9(5) . .
C5 C3 C2 C7 15.1(3) . .
C5 C3 C2 C1 137.6(4) . .
C5 C7 C2 C3 -15.2(3) . .
C5 C7 C2 C1 -137.6(4) . .
C5 C7 C8 O4 10.2(7) . .
C5 C7 C8 O3 -168.3(4) . .
C6 C5 C3 C4 102.1(5) . .
C6 C5 C3 C2 -136.4(4) . .
C6 C5 C7 C2 136.2(4) . .
C6 C5 C7 C8 -104.4(5) . .
C3 C5 C6 O5 125.6(5) . .
C3 C5 C6 O6 -54.9(6) . .
C3 C5 C7 C2 15.0(3) . .
C3 C5 C7 C8 134.3(4) . .
C3 C2 C1 O1 -163.0(4) . .
C3 C2 C1 O2 16.6(6) . .
C9 C10 C11 C12 -95.4(5) . .
C9 C10 C11 C10 145.6(3) . 2_655
C4 C3 C2 C7 136.9(4) . .
C4 C3 C2 C1 -100.6(5) . .
C7 C5 C6 O5 20.9(6) . .
C7 C5 C6 O6 -159.6(4) . .
C7 C5 C3 C4 -136.7(4) . .
C7 C5 C3 C2 -15.2(3) . .
C7 C2 C1 O1 -57.0(6) . .
C7 C2 C1 O2 122.6(5) . .
C2 C3 C4 O8 -166.0(4) . .
C2 C3 C4 O7 14.4(6) . .
C2 C7 C8 O4 114.6(5) . .
C2 C7 C8 O3 -63.9(5) . .
C8 C7 C2 C3 -137.6(4) . .
C8 C7 C2 C1 100.1(5) . .
C11 C10 C11 C12 143.4(4) 2_655 .
C11 C10 C11 C10 24.4(4) 2_655 2_655
